data_7011355
loop_
_publ_author_name
'Lopes, Luiz G. F.'
'Sousa, Eduardo H. S.'
'Miranda, Jos\'e C. V.'
'Oliveira, Cristiane P.'
'Carvalho, Idalina M. M.'
'Batista, Alzir A.'
'Ellena, Javier'
'Castellano, Eduardo E.'
'Nascimento, Otaciro R.'
'Moreira, \'Icaro S.'

_publ_section_title
;
 Crystal structure, electrochemical and spectroscopic properties of the
 trans-K{[FeCl(NO0)(cyclam)]&#x00B7;[FeCl(NO+)(cyclam)]2}(PF6)6 complex
;
_journal_issue 9
_journal_name_full 'Journal of the Chemical Society, Dalton Transactions'
_journal_page_first 1903
_journal_paper_doi 10.1039/b111029b
_journal_year 2002
_chemical_formula_sum 'C15 H36 Cl1.5 F18 Fe1.5 K0.5 N7.5 O1.5 P3'
_chemical_formula_weight 936.92
_chemical_name_systematic
;
trans-K{[FeCl(NO^0^)(cyclam)].[FeCl(NO^+^)(cyclam)]~2~}(PF~6~)~6~
;
_space_group_IT_number 14
_symmetry_cell_setting monoclinic
_symmetry_space_group_name_Hall '-P 2ybc'
_symmetry_space_group_name_H-M 'P 1 21/c 1'
_atom_sites_solution_hydrogens geom
_atom_sites_solution_primary direct
_atom_sites_solution_secondary difmap
_audit_creation_method SHELXL-97
_cell_angle_alpha 90.00
_cell_angle_beta 91.052(2)
_cell_angle_gamma 90.00
_cell_formula_units_Z 4
_cell_length_a 10.3560(3)
_cell_length_b 17.7110(6)
_cell_length_c 17.9480(6)
_cell_measurement_reflns_used 19265
_cell_measurement_temperature 293(2)
_cell_measurement_theta_max 34.972
_cell_measurement_theta_min 0.998
_cell_volume 3291.38(18)
_computing_cell_refinement 'HKL Scalepack (Otwinowski & Minor 1997)'
_computing_data_collection 'Collect (Nonius BV, 1997-2000)'
_computing_data_reduction 'HKL Denzo and Scalepack (Otwinowski & Minor 1997)'
_computing_molecular_graphics 'Ortep-3 for Windows (Farrugia, 1997)'
_computing_publication_material 'WinGX publication routines (Farrugia, 1999)'
_computing_structure_refinement 'SHELXL-97 (Sheldrick, 1997)'
_computing_structure_solution 'SHELXS-97 (Sheldrick, 1997)'
_diffrn_ambient_temperature 293(2)
_diffrn_detector_area_resol_mean 9
_diffrn_measured_fraction_theta_full 0.999
_diffrn_measured_fraction_theta_max 0.999
_diffrn_measurement_device '95mm CCD camera on \k-goniostat'
_diffrn_measurement_device_type KappaCCD
_diffrn_measurement_method '\f scans and \w scans winth \k offsets'
_diffrn_radiation_monochromator 'horizonally mounted graphite crystal'
_diffrn_radiation_probe x-ray
_diffrn_radiation_source 'fine-focus sealed tube'
_diffrn_radiation_type MoK\a
_diffrn_radiation_wavelength 0.71073
_diffrn_reflns_av_R_equivalents 0.0751
_diffrn_reflns_av_sigmaI/netI 0.0388
_diffrn_reflns_limit_h_max 12
_diffrn_reflns_limit_h_min -11
_diffrn_reflns_limit_k_max 21
_diffrn_reflns_limit_k_min -21
_diffrn_reflns_limit_l_max 21
_diffrn_reflns_limit_l_min -21
_diffrn_reflns_number 38116
_diffrn_reflns_theta_full 25.00
_diffrn_reflns_theta_max 25.00
_diffrn_reflns_theta_min 1.62
_diffrn_standards_decay_% 0
_exptl_absorpt_coefficient_mu 1.133
_exptl_absorpt_correction_T_max 0.929
_exptl_absorpt_correction_T_min 0.775
_exptl_absorpt_correction_type multi-scan
_exptl_absorpt_process_details
;
multi-scan from symmetry-related measurements
SORTAV (Blessing, 1995)
;
_exptl_crystal_colour Red
_exptl_crystal_density_diffrn 1.891
_exptl_crystal_density_method 'not measured'
_exptl_crystal_description Prism
_exptl_crystal_F_000 1878
_exptl_crystal_size_max 0.16
_exptl_crystal_size_mid 0.08
_exptl_crystal_size_min 0.06
_refine_diff_density_max 0.631
_refine_diff_density_min -0.419
_refine_diff_density_rms 0.095
_refine_ls_extinction_method none
_refine_ls_goodness_of_fit_ref 1.053
_refine_ls_hydrogen_treatment mixed
_refine_ls_matrix_type full
_refine_ls_number_parameters 512
_refine_ls_number_reflns 5793
_refine_ls_number_restraints 0
_refine_ls_restrained_S_all 1.053
_refine_ls_R_factor_all 0.0694
_refine_ls_R_factor_gt 0.0461
_refine_ls_shift/su_max 0.002
_refine_ls_shift/su_mean 0.000
_refine_ls_structure_factor_coef Fsqd
_refine_ls_weighting_details 'calc w=1/[\s^2^(Fo^2^)+(0.0898P)^2^+1.8125P] where P=(Fo^2^+2Fc^2^)/3'
_refine_ls_weighting_scheme calc
_refine_ls_wR_factor_gt 0.1284
_refine_ls_wR_factor_ref 0.1538
_reflns_number_gt 4181
_reflns_number_total 5793
_reflns_threshold_expression >2sigma(I)
_cod_data_source_file b111029b.txt
_cod_data_source_block s93
_cod_depositor_comments
;
The following automatic conversions were performed:
'_symmetry_cell_setting' value 'Monoclinic' changed to 'monoclinic'
according to '/home/saulius/struct/CIF-dictionaries/cif_core.dic'
dictionary named 'cif_core.dic' version 2.4.1 from 2010-06-29.

Automatic conversion script
Id: cif_fix_enum 1527 2010-12-29 10:47:43Z saulius 
;
_cod_original_cell_volume 3291.4(2)
_cod_original_sg_symbol_H-M P21/c
_cod_original_formula_sum 'C15 H36 Cl1.50 F18 Fe1.50 K+0.50 N7.50 O1.50 P3'
_cod_database_code 7011355

loop_
_symmetry_equiv_pos_as_xyz
'x, y, z'
'-x, y+1/2, -z+1/2'
'-x, -y, -z'
'x, -y-1/2, z-1/2'

loop_
_atom_site_label
_atom_site_type_symbol
_atom_site_fract_x
_atom_site_fract_y
_atom_site_fract_z
_atom_site_U_iso_or_equiv
_atom_site_adp_type
_atom_site_occupancy
_atom_site_symmetry_multiplicity
_atom_site_calc_flag
_atom_site_refinement_flags
_atom_site_disorder_assembly
_atom_site_disorder_group
Fe1 Fe+2 0.33360(4) 0.00022(3) 0.32023(3) 0.03093(17) Uani 1 1 d . . .
Cl11 Cl-1 0.17042(10) 0.00547(6) 0.23607(6) 0.0529(3) Uani 1 1 d . . .
O11 O 0.5386(3) 0.00435(16) 0.42221(17) 0.0523(7) Uani 1 1 d . . .
N11 N 0.4543(3) 0.00148(16) 0.38133(16) 0.0331(7) Uani 1 1 d . . .
N12 N 0.4323(3) -0.06659(19) 0.24991(17) 0.0433(8) Uani 1 1 d . . .
H12 H 0.5030 -0.0828 0.2762 0.052 Uiso 1 1 calc R . .
N13 N 0.2434(3) -0.08670(18) 0.36978(18) 0.0423(8) Uani 1 1 d . . .
H13 H 0.2994 -0.1037 0.4057 0.051 Uiso 1 1 calc R . .
N14 N 0.2241(3) 0.06595(18) 0.38419(17) 0.0394(7) Uani 1 1 d . . .
H14 H 0.1544 0.0791 0.3554 0.047 Uiso 1 1 calc R . .
N15 N 0.4102(3) 0.08700(18) 0.26358(18) 0.0435(8) Uani 1 1 d . . .
H15 H 0.3512 0.0996 0.2275 0.052 Uiso 1 1 calc R . .
C10 C 0.4826(5) -0.0169(3) 0.1895(2) 0.0541(11) Uani 1 1 d . . .
H10A H 0.5550 -0.0410 0.1656 0.065 Uiso 1 1 calc R . .
H10B H 0.4155 -0.0079 0.1522 0.065 Uiso 1 1 calc R . .
C11 C 0.3683(5) -0.1361(2) 0.2203(3) 0.0575(12) Uani 1 1 d . . .
H11A H 0.4289 -0.1643 0.1906 0.069 Uiso 1 1 calc R . .
H11B H 0.2956 -0.1220 0.1884 0.069 Uiso 1 1 calc R . .
C12 C 0.3218(5) -0.1850(3) 0.2828(3) 0.0615(13) Uani 1 1 d . . .
H12A H 0.3929 -0.1930 0.3179 0.074 Uiso 1 1 calc R . .
H12B H 0.2975 -0.2338 0.2626 0.074 Uiso 1 1 calc R . .
C13 C 0.2086(4) -0.1533(2) 0.3246(3) 0.0580(12) Uani 1 1 d . . .
H13A H 0.1409 -0.1395 0.2891 0.070 Uiso 1 1 calc R . .
H13B H 0.1747 -0.1922 0.3569 0.070 Uiso 1 1 calc R . .
C14 C 0.1310(4) -0.0551(3) 0.4103(3) 0.0539(11) Uani 1 1 d . . .
H14A H 0.1038 -0.0901 0.4486 0.065 Uiso 1 1 calc R . .
H14B H 0.0589 -0.0468 0.3760 0.065 Uiso 1 1 calc R . .
C15 C 0.1731(4) 0.0180(3) 0.4448(2) 0.0508(11) Uani 1 1 d . . .
H15A H 0.1006 0.0427 0.4681 0.061 Uiso 1 1 calc R . .
H15B H 0.2396 0.0092 0.4825 0.061 Uiso 1 1 calc R . .
C16 C 0.2814(4) 0.1380(2) 0.4110(2) 0.0514(10) Uani 1 1 d . . .
H16A H 0.3555 0.1273 0.4432 0.062 Uiso 1 1 calc R . .
H16B H 0.2185 0.1651 0.4402 0.062 Uiso 1 1 calc R . .
C17 C 0.3229(5) 0.1867(3) 0.3473(3) 0.0590(12) Uani 1 1 d . . .
H17A H 0.3432 0.2366 0.3663 0.071 Uiso 1 1 calc R . .
H17B H 0.2508 0.1918 0.3123 0.071 Uiso 1 1 calc R . .
C18 C 0.4386(4) 0.1573(2) 0.3055(3) 0.0567(11) Uani 1 1 d . . .
H18A H 0.4670 0.1958 0.2710 0.068 Uiso 1 1 calc R . .
H18B H 0.5088 0.1479 0.3408 0.068 Uiso 1 1 calc R . .
C19 C 0.5246(4) 0.0561(3) 0.2241(2) 0.0543(11) Uani 1 1 d . . .
H19A H 0.5958 0.0478 0.2591 0.065 Uiso 1 1 calc R . .
H19B H 0.5526 0.0911 0.1861 0.065 Uiso 1 1 calc R . .
Fe2 Fe+2 0.0000 0.5000 0.5000 0.0357(2) Uani 1 2 d S . .
O21 O 0.2369(9) 0.5578(8) 0.5555(8) 0.070(3) Uani 0.50 1 d P . .
N21 N 0.1376(12) 0.5317(9) 0.5325(10) 0.042(3) Uani 0.50 1 d P A .
N22 N 0.0466(3) 0.5309(3) 0.3963(2) 0.0616(10) Uani 1 1 d . A .
H22 H -0.0257 0.5230 0.3678 0.074 Uiso 1 1 calc R . .
N23 N 0.0891(4) 0.4024(2) 0.4770(2) 0.0621(10) Uani 1 1 d . A .
H23 H 0.1704 0.4065 0.4968 0.075 Uiso 1 1 calc R . .
C21 C 0.1431(5) 0.4774(4) 0.3691(3) 0.0842(18) Uani 1 1 d . . .
H21A H 0.2280 0.4899 0.3893 0.101 Uiso 1 1 calc R A .
H21B H 0.1463 0.4793 0.3152 0.101 Uiso 1 1 calc R . .
C22 C 0.1044(6) 0.4003(4) 0.3939(3) 0.095(2) Uani 1 1 d . A .
H22A H 0.1699 0.3638 0.3808 0.114 Uiso 1 1 calc R . .
H22B H 0.0235 0.3858 0.3698 0.114 Uiso 1 1 calc R . .
C23 C 0.0839(5) 0.6109(4) 0.3837(3) 0.088(2) Uani 1 1 d . . .
H23A H 0.1631 0.6218 0.4112 0.106 Uiso 1 1 calc R A .
H23B H 0.0999 0.6186 0.3311 0.106 Uiso 1 1 calc R . .
C24 C 0.0341(6) 0.3317(3) 0.5088(5) 0.100(2) Uani 1 1 d . . .
H24A H 0.0906 0.2896 0.4976 0.120 Uiso 1 1 calc R A .
H24B H -0.0493 0.3218 0.4854 0.120 Uiso 1 1 calc R . .
C25 C 0.0183(6) 0.3369(4) 0.5924(5) 0.103(2) Uani 1 1 d . . .
H25A H -0.0005 0.2870 0.6115 0.124 Uiso 1 1 calc R . .
H25B H 0.0998 0.3531 0.6148 0.124 Uiso 1 1 calc R . .
P1 P 0.23924(11) 0.35091(7) 0.17567(7) 0.0523(3) Uani 1 1 d . . .
F11 F 0.3114(3) 0.3503(2) 0.25581(17) 0.0845(9) Uani 1 1 d . . .
F12 F 0.3751(3) 0.3591(2) 0.13644(19) 0.0922(11) Uani 1 1 d . . .
F13 F 0.1699(4) 0.3503(3) 0.0981(2) 0.1226(15) Uani 1 1 d . . .
F14 F 0.1087(3) 0.3455(3) 0.2162(2) 0.1335(18) Uani 1 1 d . . .
F15 F 0.2521(4) 0.2629(2) 0.1729(2) 0.1124(13) Uani 1 1 d . . .
F16 F 0.2393(6) 0.4384(2) 0.1823(3) 0.1467(19) Uani 1 1 d . . .
P2 P 0.45680(13) 0.14903(7) 0.02388(7) 0.0567(3) Uani 1 1 d . . .
F21 F 0.5224(4) 0.1961(2) 0.0891(2) 0.1033(12) Uani 1 1 d . . .
F22 F 0.3539(3) 0.11671(19) 0.08141(18) 0.0824(9) Uani 1 1 d . . .
F23 F 0.3867(4) 0.1029(3) -0.0406(2) 0.1195(14) Uani 1 1 d . . .
F24 F 0.5558(4) 0.1809(2) -0.0345(2) 0.1122(13) Uani 1 1 d . . .
F25 F 0.5497(3) 0.08056(18) 0.0433(2) 0.0899(10) Uani 1 1 d . . .
F26 F 0.3629(4) 0.2173(2) 0.0067(2) 0.1136(14) Uani 1 1 d . . .
P3 P 0.86445(12) 0.16228(8) 0.36728(8) 0.0616(4) Uani 1 1 d . . .
F31 F 0.7720(8) 0.1485(6) 0.2981(6) 0.087(3) Uani 0.594(15) 1 d P . .
F32 F 0.9312(14) 0.2247(8) 0.3268(6) 0.147(6) Uani 0.594(15) 1 d P . .
F33 F 0.9612(11) 0.1682(7) 0.4330(6) 0.117(4) Uani 0.594(15) 1 d P . .
F34 F 0.7890(15) 0.0948(5) 0.4059(5) 0.124(5) Uani 0.594(15) 1 d P . .
F35 F 0.9553(10) 0.1006(9) 0.3304(7) 0.131(5) Uani 0.594(15) 1 d P . .
F36 F 0.7637(11) 0.2169(7) 0.3971(7) 0.139(5) Uani 0.594(15) 1 d P . .
K K+1 0.5801(3) 0.35316(18) 0.01941(19) 0.1021(9) Uani 0.50 1 d P . .
Cl21 Cl-1 0.1827(4) 0.5481(2) 0.5422(2) 0.0489(11) Uani 0.50 1 d P A 1
F41 F 0.820(3) 0.1513(14) 0.2876(9) 0.173(11) Uani 0.406(15) 1 d P . 1
F42 F 1.0058(15) 0.1806(17) 0.346(2) 0.270(17) Uani 0.406(15) 1 d P . 1
F43 F 0.896(3) 0.1850(10) 0.4558(9) 0.162(10) Uani 0.406(15) 1 d P . 1
F44 F 0.7398(16) 0.145(2) 0.3949(14) 0.223(13) Uani 0.406(15) 1 d P . 1
F45 F 0.913(2) 0.0841(8) 0.3810(14) 0.142(8) Uani 0.406(15) 1 d P . 1
F46 F 0.846(2) 0.2517(6) 0.3616(9) 0.115(7) Uani 0.406(15) 1 d P . 1

loop_
_atom_site_aniso_label
_atom_site_aniso_U_11
_atom_site_aniso_U_22
_atom_site_aniso_U_33
_atom_site_aniso_U_23
_atom_site_aniso_U_13
_atom_site_aniso_U_12
Fe1 0.0272(3) 0.0376(3) 0.0279(3) 0.0013(2) -0.00339(19) 0.0002(2)
Cl11 0.0461(6) 0.0680(7) 0.0441(6) 0.0042(5) -0.0160(4) -0.0012(5)
O11 0.0457(16) 0.0622(19) 0.0484(17) -0.0056(14) -0.0174(14) 0.0022(13)
N11 0.0303(15) 0.0381(17) 0.0307(16) -0.0005(13) -0.0019(13) 0.0025(12)
N12 0.0424(18) 0.054(2) 0.0334(17) -0.0048(15) -0.0008(14) 0.0065(15)
N13 0.0384(17) 0.0467(19) 0.0416(18) 0.0078(15) -0.0027(14) -0.0039(14)
N14 0.0326(16) 0.0492(19) 0.0364(17) 0.0003(14) -0.0009(13) 0.0053(14)
N15 0.0408(18) 0.049(2) 0.0407(18) 0.0092(15) -0.0025(14) -0.0038(15)
C10 0.057(3) 0.067(3) 0.039(2) 0.001(2) 0.0097(19) 0.006(2)
C11 0.067(3) 0.052(3) 0.053(3) -0.017(2) -0.006(2) 0.006(2)
C12 0.072(3) 0.041(2) 0.071(3) -0.012(2) -0.015(3) -0.005(2)
C13 0.056(3) 0.049(3) 0.068(3) 0.007(2) -0.006(2) -0.016(2)
C14 0.041(2) 0.066(3) 0.055(3) 0.016(2) 0.0101(19) -0.001(2)
C15 0.048(2) 0.065(3) 0.040(2) 0.004(2) 0.0102(18) 0.011(2)
C16 0.054(2) 0.046(2) 0.054(3) -0.011(2) -0.004(2) 0.0059(19)
C17 0.069(3) 0.039(2) 0.069(3) -0.006(2) -0.008(2) 0.002(2)
C18 0.057(3) 0.045(3) 0.068(3) 0.006(2) -0.003(2) -0.013(2)
C19 0.044(2) 0.072(3) 0.047(3) 0.010(2) 0.0129(19) -0.002(2)
Fe2 0.0306(4) 0.0435(5) 0.0330(4) -0.0066(3) 0.0029(3) -0.0044(3)
O21 0.046(7) 0.094(6) 0.068(7) 0.008(5) -0.014(5) -0.031(6)
N21 0.027(7) 0.063(8) 0.034(5) -0.005(5) -0.009(5) -0.011(5)
N22 0.043(2) 0.103(3) 0.039(2) 0.006(2) -0.0030(16) -0.003(2)
N23 0.045(2) 0.061(2) 0.081(3) -0.015(2) 0.0021(19) 0.0114(18)
C21 0.067(3) 0.142(6) 0.044(3) -0.010(3) 0.018(2) 0.015(4)
C22 0.073(4) 0.126(6) 0.087(4) -0.055(4) 0.010(3) 0.022(4)
C23 0.062(3) 0.119(5) 0.084(4) 0.052(4) -0.003(3) -0.014(3)
C24 0.073(4) 0.049(3) 0.179(8) -0.008(4) -0.009(4) 0.011(3)
C25 0.079(4) 0.080(4) 0.149(7) 0.061(5) -0.014(4) -0.006(3)
P1 0.0441(6) 0.0622(8) 0.0506(7) -0.0055(6) 0.0031(5) -0.0027(5)
F11 0.076(2) 0.115(3) 0.0622(18) -0.0037(17) -0.0092(15) -0.0231(18)
F12 0.0672(19) 0.127(3) 0.083(2) -0.016(2) 0.0248(16) -0.0257(18)
F13 0.098(3) 0.205(5) 0.065(2) 0.003(3) -0.023(2) 0.006(3)
F14 0.0480(18) 0.260(6) 0.093(3) -0.025(3) 0.0193(18) -0.014(3)
F15 0.153(4) 0.070(2) 0.115(3) -0.013(2) 0.011(3) -0.016(2)
F16 0.230(5) 0.064(2) 0.147(4) -0.001(2) 0.037(4) 0.033(3)
P2 0.0673(8) 0.0520(7) 0.0511(7) -0.0037(5) 0.0047(6) 0.0019(6)
F21 0.135(3) 0.089(2) 0.085(2) -0.022(2) -0.017(2) -0.023(2)
F22 0.0765(19) 0.086(2) 0.085(2) 0.0127(17) 0.0190(16) 0.0088(16)
F23 0.130(3) 0.143(4) 0.085(3) -0.048(2) -0.009(2) -0.016(3)
F24 0.116(3) 0.124(3) 0.098(3) 0.023(2) 0.043(2) -0.005(2)
F25 0.083(2) 0.081(2) 0.105(3) 0.0062(19) 0.0237(19) 0.0258(17)
F26 0.149(3) 0.103(3) 0.089(2) 0.032(2) 0.017(2) 0.060(2)
P3 0.0513(7) 0.0690(8) 0.0643(8) 0.0103(7) -0.0061(6) 0.0071(6)
F31 0.062(4) 0.080(5) 0.117(9) 0.004(5) -0.041(4) 0.004(3)
F32 0.138(10) 0.149(12) 0.154(9) 0.057(8) -0.009(7) -0.078(8)
F33 0.123(7) 0.134(8) 0.092(8) -0.029(6) -0.061(6) 0.037(6)
F34 0.210(14) 0.076(5) 0.087(5) 0.019(4) 0.032(6) -0.037(6)
F35 0.077(5) 0.193(12) 0.121(8) -0.057(8) -0.019(5) 0.070(6)
F36 0.135(8) 0.098(8) 0.186(10) -0.047(7) 0.044(8) 0.040(6)
K 0.111(2) 0.095(2) 0.100(2) -0.0012(17) -0.0111(18) -0.0139(17)
Cl21 0.038(4) 0.065(3) 0.044(2) -0.0024(19) -0.009(3) -0.006(3)
F41 0.32(3) 0.168(17) 0.038(6) -0.027(7) 0.023(12) 0.083(19)
F42 0.066(9) 0.28(3) 0.47(4) 0.16(3) 0.093(15) 0.033(13)
F43 0.32(3) 0.092(10) 0.069(9) 0.026(8) -0.065(13) -0.074(14)
F44 0.083(10) 0.30(4) 0.28(3) -0.06(2) 0.088(12) -0.083(17)
F45 0.158(17) 0.096(9) 0.170(18) -0.001(11) -0.051(15) 0.047(9)
F46 0.161(16) 0.079(7) 0.102(10) 0.004(7) -0.062(10) 0.034(9)

loop_
_atom_type_symbol
_atom_type_description
_atom_type_scat_dispersion_real
_atom_type_scat_dispersion_imag
_atom_type_scat_source
C C 0.0033 0.0016 'International Tables Vol C Tables 4.2.6.8 and 6.1.1.4'
H H 0.0000 0.0000 'International Tables Vol C Tables 4.2.6.8 and 6.1.1.4'
N N 0.0061 0.0033 'International Tables Vol C Tables 4.2.6.8 and 6.1.1.4'
O O 0.0106 0.0060 'International Tables Vol C Tables 4.2.6.8 and 6.1.1.4'
Cl Cl-1 0.1484 0.1585 'International Tables Vol C Tables 4.2.6.8 and 6.1.1.4'
F F 0.0171 0.0103 'International Tables Vol C Tables 4.2.6.8 and 6.1.1.4'
P P 0.1023 0.0942 'International Tables Vol C Tables 4.2.6.8 and 6.1.1.4'
Fe Fe+2 0.3463 0.8444 'International Tables Vol C Tables 4.2.6.8 and 6.1.1.4'
K K+1 0.2009 0.2494 'International Tables Vol C Tables 4.2.6.8 and 6.1.1.4'

loop_
_geom_angle_atom_site_label_1
_geom_angle_atom_site_label_2
_geom_angle_atom_site_label_3
_geom_angle
_geom_angle_site_symmetry_1
_geom_angle_site_symmetry_3
_geom_angle_publ_flag
N11 Fe1 N14 92.37(13) . . ?
N11 Fe1 N15 91.41(14) . . ?
N14 Fe1 N15 94.49(13) . . ?
N11 Fe1 N13 93.93(14) . . ?
N14 Fe1 N13 85.36(13) . . ?
N15 Fe1 N13 174.66(13) . . ?
N11 Fe1 N12 92.15(13) . . ?
N14 Fe1 N12 175.48(13) . . ?
N15 Fe1 N12 85.59(14) . . ?
N13 Fe1 N12 94.14(14) . . ?
N11 Fe1 Cl11 176.81(11) . . ?
N14 Fe1 Cl11 86.24(9) . . ?
N15 Fe1 Cl11 85.84(10) . . ?
N13 Fe1 Cl11 88.82(10) . . ?
N12 Fe1 Cl11 89.27(10) . . ?
N11 O11 K 120.0(2) . 4_566 ?
N11 O11 K 82.9(2) . 2_645 ?
K O11 K 124.03(12) 4_566 2_645 ?
O11 N11 Fe1 177.8(3) . . ?
O11 N11 K 76.6(2) . 2_645 ?
Fe1 N11 K 105.60(14) . 2_645 ?
C11 N12 C10 112.7(3) . . ?
C11 N12 Fe1 118.6(3) . . ?
C10 N12 Fe1 107.1(3) . . ?
C13 N13 C14 112.5(3) . . ?
C13 N13 Fe1 118.6(3) . . ?
C14 N13 Fe1 107.5(2) . . ?
C13 N13 K 103.3(3) . 2_645 ?
C14 N13 K 107.0(2) . 2_645 ?
Fe1 N13 K 107.08(14) . 2_645 ?
C15 N14 C16 113.5(3) . . ?
C15 N14 Fe1 107.5(2) . . ?
C16 N14 Fe1 117.3(2) . . ?
C18 N15 C19 113.4(3) . . ?
C18 N15 Fe1 117.5(3) . . ?
C19 N15 Fe1 106.4(2) . . ?
C19 C10 N12 108.1(3) . . ?
N12 C11 C12 110.9(3) . . ?
C11 C12 C13 114.8(4) . . ?
N13 C13 C12 112.7(3) . . ?
N13 C14 C15 107.5(3) . . ?
N14 C15 C14 107.3(3) . . ?
N14 C16 C17 111.3(3) . . ?
C16 C17 C18 114.8(4) . . ?
N15 C18 C17 112.8(3) . . ?
N15 C19 C10 106.6(3) . . ?
N21 Fe2 N21 180.0(11) . 3_566 ?
N21 Fe2 N23 91.9(6) . 3_566 ?
N21 Fe2 N23 88.1(6) 3_566 3_566 ?
N21 Fe2 N23 88.1(6) . . ?
N21 Fe2 N23 91.9(6) 3_566 . ?
N23 Fe2 N23 180.0(2) 3_566 . ?
N21 Fe2 N22 89.2(7) . 3_566 ?
N21 Fe2 N22 90.8(7) 3_566 3_566 ?
N23 Fe2 N22 85.70(18) 3_566 3_566 ?
N23 Fe2 N22 94.30(18) . 3_566 ?
N21 Fe2 N22 90.8(7) . . ?
N21 Fe2 N22 89.2(7) 3_566 . ?
N23 Fe2 N22 94.30(18) 3_566 . ?
N23 Fe2 N22 85.70(18) . . ?
N22 Fe2 N22 180.000(1) 3_566 . ?
N21 Fe2 Cl21 2.7(7) . . ?
N21 Fe2 Cl21 177.3(7) 3_566 . ?
N23 Fe2 Cl21 89.52(16) 3_566 . ?
N23 Fe2 Cl21 90.48(16) . . ?
N22 Fe2 Cl21 90.37(16) 3_566 . ?
N22 Fe2 Cl21 89.63(16) . . ?
N21 Fe2 Cl21 177.3(7) . 3_566 ?
N21 Fe2 Cl21 2.7(7) 3_566 3_566 ?
N23 Fe2 Cl21 90.48(16) 3_566 3_566 ?
N23 Fe2 Cl21 89.52(16) . 3_566 ?
N22 Fe2 Cl21 89.63(16) 3_566 3_566 ?
N22 Fe2 Cl21 90.37(16) . 3_566 ?
Cl21 Fe2 Cl21 180.0(2) . 3_566 ?
Cl21 O21 N21 7.0(10) . . ?
Cl21 N21 O21 7.7(10) . . ?
Cl21 N21 Fe2 170(3) . . ?
O21 N21 Fe2 177(2) . . ?
C21 N22 C23 112.6(4) . . ?
C21 N22 Fe2 108.1(3) . . ?
C23 N22 Fe2 118.0(3) . . ?
C24 N23 C22 114.0(5) . . ?
C24 N23 Fe2 117.7(3) . . ?
C22 N23 Fe2 106.4(3) . . ?
N22 C21 C22 107.6(4) . . ?
C21 C22 N23 108.0(4) . . ?
C25 C23 N22 111.3(4) 3_566 . ?
N23 C24 C25 112.0(5) . . ?
C23 C25 C24 114.7(5) 3_566 . ?
F14 P1 F13 91.5(2) . . ?
F14 P1 F16 91.5(3) . . ?
F13 P1 F16 94.3(3) . . ?
F14 P1 F15 91.6(3) . . ?
F13 P1 F15 90.2(3) . . ?
F16 P1 F15 174.5(3) . . ?
F14 P1 F12 177.7(2) . . ?
F13 P1 F12 90.1(2) . . ?
F16 P1 F12 86.8(2) . . ?
F15 P1 F12 90.0(2) . . ?
F14 P1 F11 88.58(19) . . ?
F13 P1 F11 179.1(2) . . ?
F16 P1 F11 86.5(2) . . ?
F15 P1 F11 89.0(2) . . ?
F12 P1 F11 89.80(18) . . ?
P1 F12 K 160.83(19) . . ?
F26 P2 F23 88.8(3) . . ?
F26 P2 F21 89.8(2) . . ?
F23 P2 F21 178.1(2) . . ?
F26 P2 F25 178.5(2) . . ?
F23 P2 F25 92.0(2) . . ?
F21 P2 F25 89.4(2) . . ?
F26 P2 F24 90.1(2) . . ?
F23 P2 F24 89.7(2) . . ?
F21 P2 F24 91.6(2) . . ?
F25 P2 F24 91.2(2) . . ?
F26 P2 F22 89.16(19) . . ?
F23 P2 F22 89.1(2) . . ?
F21 P2 F22 89.6(2) . . ?
F25 P2 F22 89.62(18) . . ?
F24 P2 F22 178.6(2) . . ?
P2 F21 K 104.87(19) . . ?
F44 P3 F45 92.9(14) . . ?
F44 P3 F32 138.9(15) . . ?
F45 P3 F32 127.5(11) . . ?
F44 P3 F41 92.4(14) . . ?
F45 P3 F41 97.6(12) . . ?
F32 P3 F41 76.6(11) . . ?
F44 P3 F36 51.8(11) . . ?
F45 P3 F36 139.5(11) . . ?
F32 P3 F36 91.5(7) . . ?
F41 P3 F36 102.6(10) . . ?
F44 P3 F33 109.3(12) . . ?
F45 P3 F33 74.0(8) . . ?
F32 P3 F33 91.3(7) . . ?
F41 P3 F33 156.8(11) . . ?
F36 P3 F33 97.3(5) . . ?
F44 P3 F42 173.7(17) . . ?
F45 P3 F42 85.3(11) . . ?
F32 P3 F42 44.2(7) . . ?
F41 P3 F42 93.8(17) . . ?
F36 P3 F42 127.3(13) . . ?
F33 P3 F42 64.4(13) . . ?
F44 P3 F31 72.5(10) . . ?
F45 P3 F31 100.6(7) . . ?
F32 P3 F31 90.6(5) . . ?
F41 P3 F31 20.1(12) . . ?
F36 P3 F31 88.0(6) . . ?
F33 P3 F31 174.3(5) . . ?
F42 P3 F31 113.8(15) . . ?
F44 P3 F35 123.1(13) . . ?
F45 P3 F35 39.9(8) . . ?
F32 P3 F35 91.3(9) . . ?
F41 P3 F35 71.8(9) . . ?
F36 P3 F35 172.9(6) . . ?
F33 P3 F35 89.1(5) . . ?
F42 P3 F35 58.4(11) . . ?
F31 P3 F35 85.5(5) . . ?
F44 P3 F34 40.1(12) . . ?
F45 P3 F34 53.0(9) . . ?
F32 P3 F34 176.6(6) . . ?
F41 P3 F34 100.0(12) . . ?
F36 P3 F34 88.8(7) . . ?
F33 P3 F34 92.1(7) . . ?
F42 P3 F34 137.2(10) . . ?
F31 P3 F34 86.0(6) . . ?
F35 P3 F34 88.0(7) . . ?
F44 P3 F46 97.1(14) . . ?
F45 P3 F46 165.9(9) . . ?
F32 P3 F46 45.1(6) . . ?
F41 P3 F46 91.9(10) . . ?
F36 P3 F46 46.6(6) . . ?
F33 P3 F46 93.2(6) . . ?
F42 P3 F46 83.7(11) . . ?
F31 P3 F46 91.9(5) . . ?
F35 P3 F46 136.4(10) . . ?
F34 P3 F46 135.4(9) . . ?
F44 P3 F43 83.3(13) . . ?
F45 P3 F43 90.4(10) . . ?
F32 P3 F43 101.5(7) . . ?
F41 P3 F43 171.1(12) . . ?
F36 P3 F43 68.7(10) . . ?
F33 P3 F43 30.4(10) . . ?
F42 P3 F43 90.6(15) . . ?
F31 P3 F43 153.8(11) . . ?
F35 P3 F43 117.0(10) . . ?
F34 P3 F43 81.8(7) . . ?
F46 P3 F43 80.9(8) . . ?
F41 F31 P3 73(2) . . ?
F41 F31 F44 122(3) . . ?
P3 F31 F44 49.8(6) . . ?
F42 F32 F46 128(2) . . ?
F42 F32 P3 70.3(9) . . ?
F46 F32 P3 71.9(8) . . ?
F43 F33 P3 83.2(16) . . ?
F43 F33 F42 130.5(19) . . ?
P3 F33 F42 58.3(8) . . ?
F44 F34 F45 120.7(13) . . ?
F44 F34 P3 61.2(9) . . ?
F45 F34 P3 59.7(7) . . ?
F44 F34 K 62.1(14) . 4_566 ?
F45 F34 K 155.2(11) . 4_566 ?
P3 F34 K 114.3(6) . 4_566 ?
F45 F35 F42 103.9(18) . . ?
F45 F35 P3 64.8(9) . . ?
F42 F35 P3 59.5(7) . . ?
F46 F36 F44 127.2(12) . . ?
F46 F36 P3 69.7(7) . . ?
F44 F36 P3 59.9(7) . . ?
F44 K N13 99.8(6) 4_565 2_655 ?
F44 K F12 171.0(4) 4_565 . ?
N13 K F12 87.26(13) 2_655 . ?
F44 K O11 67.7(6) 4_565 4_565 ?
N13 K O11 99.64(12) 2_655 4_565 ?
F12 K O11 105.80(14) . 4_565 ?
F44 K F21 116.7(7) 4_565 . ?
N13 K F21 100.19(13) 2_655 . ?
F12 K F21 66.94(12) . . ?
O11 K F21 158.46(14) 4_565 . ?
F44 K F34 19.2(7) 4_565 4_565 ?
N13 K F34 84.5(2) 2_655 4_565 ?
F12 K F34 160.89(19) . 4_565 ?
O11 K F34 58.97(19) 4_565 4_565 ?
F21 K F34 131.5(2) . 4_565 ?
F44 K O11 119.9(7) 4_565 2_655 ?
N13 K O11 72.61(11) 2_655 2_655 ?
F12 K O11 56.78(11) . 2_655 ?
O11 K O11 55.97(12) 4_565 2_655 ?
F21 K O11 123.35(14) . 2_655 ?
F34 K O11 104.22(17) 4_565 2_655 ?
F44 K N11 120.6(8) 4_565 2_655 ?
N13 K N11 52.21(10) 2_655 2_655 ?
F12 K N11 59.77(10) . 2_655 ?
O11 K N11 68.18(10) 4_565 2_655 ?
F21 K N11 119.09(13) . 2_655 ?
F34 K N11 101.88(18) 4_565 2_655 ?
O11 K N11 20.55(7) 2_655 2_655 ?
N21 Cl21 O21 165(2) . . ?
N21 Cl21 Fe2 8(2) . . ?
O21 Cl21 Fe2 173.0(14) . . ?
F31 F41 P3 87(2) . . ?
F32 F42 F35 110(2) . . ?
F32 F42 P3 65.4(7) . . ?
F35 F42 P3 62.2(8) . . ?
F32 F42 F33 100.3(18) . . ?
F35 F42 F33 87.3(11) . . ?
P3 F42 F33 57.3(8) . . ?
F33 F43 P3 66.4(15) . . ?
F34 F44 F36 137.7(19) . . ?
F34 F44 P3 78.7(12) . . ?
F36 F44 P3 68.3(9) . . ?
F34 F44 F31 96.4(17) . . ?
F36 F44 F31 87.7(16) . . ?
P3 F44 F31 57.7(7) . . ?
F34 F44 K 98.7(19) . 4_566 ?
F36 F44 K 94.6(14) . 4_566 ?
P3 F44 K 145.8(13) . 4_566 ?
F31 F44 K 154.6(12) . 4_566 ?
F35 F45 F34 130.1(15) . . ?
F35 F45 P3 75.3(11) . . ?
F34 F45 P3 67.3(7) . . ?
F32 F46 F36 126.5(12) . . ?
F32 F46 P3 63.0(6) . . ?
F36 F46 P3 63.7(7) . . ?

loop_
_geom_bond_atom_site_label_1
_geom_bond_atom_site_label_2
_geom_bond_distance
_geom_bond_site_symmetry_2
_geom_bond_publ_flag
Fe1 N11 1.648(3) . ?
Fe1 N14 2.002(3) . ?
Fe1 N15 2.014(3) . ?
Fe1 N13 2.016(3) . ?
Fe1 N12 2.021(3) . ?
Fe1 Cl11 2.2476(11) . ?
O11 N11 1.131(4) . ?
O11 K 3.093(4) 4_566 ?
O11 K 3.135(5) 2_645 ?
N11 K 3.198(4) 2_645 ?
N12 C11 1.491(5) . ?
N12 C10 1.497(5) . ?
N13 C13 1.473(5) . ?
N13 C14 1.493(5) . ?
N13 K 2.881(4) 2_645 ?
N14 C15 1.484(5) . ?
N14 C16 1.485(5) . ?
N15 C18 1.482(5) . ?
N15 C19 1.495(5) . ?
C10 C19 1.496(6) . ?
C11 C12 1.503(7) . ?
C12 C13 1.510(7) . ?
C14 C15 1.497(6) . ?
C16 C17 1.502(6) . ?
C17 C18 1.516(6) . ?
Fe2 N21 1.630(10) . ?
Fe2 N21 1.630(10) 3_566 ?
Fe2 N23 2.007(4) 3_566 ?
Fe2 N23 2.007(4) . ?
Fe2 N22 2.006(4) 3_566 ?
Fe2 N22 2.006(4) . ?
Fe2 Cl21 2.197(4) . ?
Fe2 Cl21 2.197(4) 3_566 ?
O21 Cl21 0.630(6) . ?
O21 N21 1.194(11) . ?
N21 Cl21 0.574(8) . ?
N22 C21 1.468(7) . ?
N22 C23 1.488(7) . ?
N23 C24 1.493(7) . ?
N23 C22 1.503(7) . ?
C21 C22 1.493(9) . ?
C23 C25 1.474(9) 3_566 ?
C24 C25 1.516(9) . ?
C25 C23 1.474(9) 3_566 ?
P1 F14 1.550(3) . ?
P1 F13 1.554(4) . ?
P1 F16 1.554(4) . ?
P1 F15 1.565(4) . ?
P1 F12 1.591(3) . ?
P1 F11 1.609(3) . ?
F12 K 3.016(4) . ?
P2 F26 1.579(3) . ?
P2 F23 1.582(4) . ?
P2 F21 1.580(3) . ?
P2 F25 1.583(3) . ?
P2 F24 1.583(4) . ?
P2 F22 1.603(3) . ?
F21 K 3.113(5) . ?
P3 F44 1.423(12) . ?
P3 F45 1.491(13) . ?
P3 F32 1.499(8) . ?
P3 F41 1.505(17) . ?
P3 F36 1.528(7) . ?
P3 F33 1.537(10) . ?
P3 F42 1.552(13) . ?
P3 F31 1.574(8) . ?
P3 F35 1.594(8) . ?
P3 F34 1.592(8) . ?
P3 F46 1.598(11) . ?
P3 F43 1.666(16) . ?
F31 F41 0.54(3) . ?
F31 F44 1.78(2) . ?
F32 F42 1.150(18) . ?
F32 F46 1.191(15) . ?
F33 F43 0.85(3) . ?
F33 F42 1.65(3) . ?
F34 F44 1.05(3) . ?
F34 F45 1.38(2) . ?
F34 K 3.138(14) 4_566 ?
F35 F45 1.06(2) . ?
F35 F42 1.53(3) . ?
F36 F46 1.238(17) . ?
F36 F44 1.29(3) . ?
K F44 2.805(18) 4_565 ?
K N13 2.881(4) 2_655 ?
K O11 3.093(4) 4_565 ?
K F34 3.138(14) 4_565 ?
K O11 3.135(5) 2_655 ?
K N11 3.198(4) 2_655 ?
F44 K 2.805(18) 4_566 ?

loop_
_geom_torsion_atom_site_label_1
_geom_torsion_atom_site_label_2
_geom_torsion_atom_site_label_3
_geom_torsion_atom_site_label_4
_geom_torsion
_geom_torsion_site_symmetry_1
_geom_torsion_site_symmetry_2
_geom_torsion_site_symmetry_3
_geom_torsion_site_symmetry_4
_geom_torsion_publ_flag
K O11 N11 Fe1 59(8) 4_566 . . . ?
K O11 N11 Fe1 -176(100) 2_645 . . . ?
K O11 N11 K -125.4(2) 4_566 . . 2_645 ?
N14 Fe1 N11 O11 -89(8) . . . . ?
N15 Fe1 N11 O11 5(8) . . . . ?
N13 Fe1 N11 O11 -175(100) . . . . ?
N12 Fe1 N11 O11 91(8) . . . . ?
Cl11 Fe1 N11 O11 -25(10) . . . . ?
N14 Fe1 N11 K 94.60(14) . . . 2_645 ?
N15 Fe1 N11 K -170.85(14) . . . 2_645 ?
N13 Fe1 N11 K 9.09(14) . . . 2_645 ?
N12 Fe1 N11 K -85.21(14) . . . 2_645 ?
Cl11 Fe1 N11 K 158.6(19) . . . 2_645 ?
N11 Fe1 N12 C11 129.4(3) . . . . ?
N14 Fe1 N12 C11 -48.1(18) . . . . ?
N15 Fe1 N12 C11 -139.3(3) . . . . ?
N13 Fe1 N12 C11 35.3(3) . . . . ?
Cl11 Fe1 N12 C11 -53.4(3) . . . . ?
N11 Fe1 N12 C10 -101.7(3) . . . . ?
N14 Fe1 N12 C10 80.8(17) . . . . ?
N15 Fe1 N12 C10 -10.4(3) . . . . ?
N13 Fe1 N12 C10 164.2(3) . . . . ?
Cl11 Fe1 N12 C10 75.5(2) . . . . ?
N11 Fe1 N13 C13 -126.4(3) . . . . ?
N14 Fe1 N13 C13 141.6(3) . . . . ?
N15 Fe1 N13 C13 52.9(16) . . . . ?
N12 Fe1 N13 C13 -33.9(3) . . . . ?
Cl11 Fe1 N13 C13 55.2(3) . . . . ?
N11 Fe1 N13 C14 104.6(3) . . . . ?
N14 Fe1 N13 C14 12.5(3) . . . . ?
N15 Fe1 N13 C14 -76.1(15) . . . . ?
N12 Fe1 N13 C14 -163.0(3) . . . . ?
Cl11 Fe1 N13 C14 -73.8(2) . . . . ?
N11 Fe1 N13 K -10.18(16) . . . 2_645 ?
N14 Fe1 N13 K -102.23(15) . . . 2_645 ?
N15 Fe1 N13 K 169.2(14) . . . 2_645 ?
N12 Fe1 N13 K 82.27(15) . . . 2_645 ?
Cl11 Fe1 N13 K 171.45(12) . . . 2_645 ?
N11 Fe1 N14 C15 -76.9(3) . . . . ?
N15 Fe1 N14 C15 -168.5(3) . . . . ?
N13 Fe1 N14 C15 16.9(3) . . . . ?
N12 Fe1 N14 C15 100.7(17) . . . . ?
Cl11 Fe1 N14 C15 106.0(2) . . . . ?
N11 Fe1 N14 C16 52.5(3) . . . . ?
N15 Fe1 N14 C16 -39.1(3) . . . . ?
N13 Fe1 N14 C16 146.2(3) . . . . ?
N12 Fe1 N14 C16 -130.0(16) . . . . ?
Cl11 Fe1 N14 C16 -124.6(3) . . . . ?
N11 Fe1 N15 C18 -55.6(3) . . . . ?
N14 Fe1 N15 C18 36.9(3) . . . . ?
N13 Fe1 N15 C18 125.1(14) . . . . ?
N12 Fe1 N15 C18 -147.6(3) . . . . ?
Cl11 Fe1 N15 C18 122.8(3) . . . . ?
N11 Fe1 N15 C19 72.7(3) . . . . ?
N14 Fe1 N15 C19 165.2(3) . . . . ?
N13 Fe1 N15 C19 -106.6(14) . . . . ?
N12 Fe1 N15 C19 -19.3(3) . . . . ?
Cl11 Fe1 N15 C19 -108.9(2) . . . . ?
C11 N12 C10 C19 170.8(4) . . . . ?
Fe1 N12 C10 C19 38.6(4) . . . . ?
C10 N12 C11 C12 178.8(4) . . . . ?
Fe1 N12 C11 C12 -54.9(4) . . . . ?
N12 C11 C12 C13 70.2(5) . . . . ?
C14 N13 C13 C12 179.4(4) . . . . ?
Fe1 N13 C13 C12 52.7(5) . . . . ?
K N13 C13 C12 -65.5(4) 2_645 . . . ?
C11 C12 C13 N13 -69.7(5) . . . . ?
C13 N13 C14 C15 -171.8(4) . . . . ?
Fe1 N13 C14 C15 -39.4(4) . . . . ?
K N13 C14 C15 75.4(3) 2_645 . . . ?
C16 N14 C15 C14 -174.5(3) . . . . ?
Fe1 N14 C15 C14 -43.0(4) . . . . ?
N13 C14 C15 N14 54.9(4) . . . . ?
C15 N14 C16 C17 -176.0(3) . . . . ?
Fe1 N14 C16 C17 57.6(4) . . . . ?
N14 C16 C17 C18 -69.7(5) . . . . ?
C19 N15 C18 C17 -178.1(4) . . . . ?
Fe1 N15 C18 C17 -53.3(4) . . . . ?
C16 C17 C18 N15 67.9(5) . . . . ?
C18 N15 C19 C10 176.0(3) . . . . ?
Fe1 N15 C19 C10 45.4(4) . . . . ?
N12 C10 C19 N15 -56.3(4) . . . . ?
Cl21 O21 N21 Fe2 -2(41) . . . . ?
N21 Fe2 N21 Cl21 107(100) 3_566 . . . ?
N23 Fe2 N21 Cl21 -30(15) 3_566 . . . ?
N23 Fe2 N21 Cl21 150(15) . . . . ?
N22 Fe2 N21 Cl21 -116(15) 3_566 . . . ?
N22 Fe2 N21 Cl21 64(15) . . . . ?
Cl21 Fe2 N21 Cl21 180.00(5) 3_566 . . . ?
N21 Fe2 N21 O21 108(100) 3_566 . . . ?
N23 Fe2 N21 O21 -29(45) 3_566 . . . ?
N23 Fe2 N21 O21 151(45) . . . . ?
N22 Fe2 N21 O21 -114(45) 3_566 . . . ?
N22 Fe2 N21 O21 66(45) . . . . ?
Cl21 Fe2 N21 O21 1(31) . . . . ?
Cl21 Fe2 N21 O21 -179(100) 3_566 . . . ?
N21 Fe2 N22 C21 74.1(7) . . . . ?
N21 Fe2 N22 C21 -105.9(7) 3_566 . . . ?
N23 Fe2 N22 C21 166.1(4) 3_566 . . . ?
N23 Fe2 N22 C21 -13.9(4) . . . . ?
N22 Fe2 N22 C21 -31(74) 3_566 . . . ?
Cl21 Fe2 N22 C21 76.6(4) . . . . ?
Cl21 Fe2 N22 C21 -103.4(4) 3_566 . . . ?
N21 Fe2 N22 C23 -54.9(7) . . . . ?
N21 Fe2 N22 C23 125.1(7) 3_566 . . . ?
N23 Fe2 N22 C23 37.0(3) 3_566 . . . ?
N23 Fe2 N22 C23 -143.0(3) . . . . ?
N22 Fe2 N22 C23 -160(74) 3_566 . . . ?
Cl21 Fe2 N22 C23 -52.5(3) . . . . ?
Cl21 Fe2 N22 C23 127.5(3) 3_566 . . . ?
N21 Fe2 N23 C24 124.8(8) . . . . ?
N21 Fe2 N23 C24 -55.2(8) 3_566 . . . ?
N23 Fe2 N23 C24 -51(60) 3_566 . . . ?
N22 Fe2 N23 C24 35.7(4) 3_566 . . . ?
N22 Fe2 N23 C24 -144.3(4) . . . . ?
Cl21 Fe2 N23 C24 126.1(4) . . . . ?
Cl21 Fe2 N23 C24 -53.9(4) 3_566 . . . ?
N21 Fe2 N23 C22 -106.0(7) . . . . ?
N21 Fe2 N23 C22 74.0(7) 3_566 . . . ?
N23 Fe2 N23 C22 78(58) 3_566 . . . ?
N22 Fe2 N23 C22 164.9(4) 3_566 . . . ?
N22 Fe2 N23 C22 -15.1(4) . . . . ?
Cl21 Fe2 N23 C22 -104.7(4) . . . . ?
Cl21 Fe2 N23 C22 75.3(4) 3_566 . . . ?
C23 N22 C21 C22 172.4(5) . . . . ?
Fe2 N22 C21 C22 40.4(5) . . . . ?
N22 C21 C22 N23 -54.7(6) . . . . ?
C24 N23 C22 C21 172.6(4) . . . . ?
Fe2 N23 C22 C21 41.3(5) . . . . ?
C21 N22 C23 C25 176.7(5) . . . 3_566 ?
Fe2 N22 C23 C25 -56.4(6) . . . 3_566 ?
C22 N23 C24 C25 -179.0(5) . . . . ?
Fe2 N23 C24 C25 -53.4(6) . . . . ?
N23 C24 C25 C23 69.9(7) . . . 3_566 ?
F14 P1 F12 K -157(6) . . . . ?
F13 P1 F12 K -21.2(7) . . . . ?
F16 P1 F12 K -115.5(7) . . . . ?
F15 P1 F12 K 69.0(7) . . . . ?
F11 P1 F12 K 158.0(7) . . . . ?
F26 P2 F21 K -48.5(2) . . . . ?
F23 P2 F21 K -90(8) . . . . ?
F25 P2 F21 K 132.70(18) . . . . ?
F24 P2 F21 K 41.6(2) . . . . ?
F22 P2 F21 K -137.68(18) . . . . ?
F44 P3 F31 F41 -173(4) . . . . ?
F45 P3 F31 F41 -83(4) . . . . ?
F32 P3 F31 F41 45(4) . . . . ?
F36 P3 F31 F41 137(4) . . . . ?
F33 P3 F31 F41 -63(8) . . . . ?
F42 P3 F31 F41 7(4) . . . . ?
F35 P3 F31 F41 -46(4) . . . . ?
F34 P3 F31 F41 -134(4) . . . . ?
F46 P3 F31 F41 90(4) . . . . ?
F43 P3 F31 F41 164(3) . . . . ?
F45 P3 F31 F44 89.7(14) . . . . ?
F32 P3 F31 F44 -141.9(15) . . . . ?
F41 P3 F31 F44 173(4) . . . . ?
F36 P3 F31 F44 -50.4(13) . . . . ?
F33 P3 F31 F44 109(7) . . . . ?
F42 P3 F31 F44 179.2(17) . . . . ?
F35 P3 F31 F44 126.8(15) . . . . ?
F34 P3 F31 F44 38.5(13) . . . . ?
F46 P3 F31 F44 -96.8(14) . . . . ?
F43 P3 F31 F44 -24(2) . . . . ?
F44 P3 F32 F42 172(3) . . . . ?
F45 P3 F32 F42 -21(3) . . . . ?
F41 P3 F32 F42 -110(2) . . . . ?
F36 P3 F32 F42 147(2) . . . . ?
F33 P3 F32 F42 50(2) . . . . ?
F31 P3 F32 F42 -125(2) . . . . ?
F35 P3 F32 F42 -39(2) . . . . ?
F34 P3 F32 F42 -117(14) . . . . ?
F46 P3 F32 F42 143(3) . . . . ?
F43 P3 F32 F42 79(2) . . . . ?
F44 P3 F32 F46 28.5(17) . . . . ?
F45 P3 F32 F46 -164.1(11) . . . . ?
F41 P3 F32 F46 106.6(12) . . . . ?
F36 P3 F32 F46 4.0(9) . . . . ?
F33 P3 F32 F46 -93.3(8) . . . . ?
F42 P3 F32 F46 -143(3) . . . . ?
F31 P3 F32 F46 92.1(8) . . . . ?
F35 P3 F32 F46 177.6(8) . . . . ?
F34 P3 F32 F46 100(14) . . . . ?
F43 P3 F32 F46 -64.5(13) . . . . ?
F44 P3 F33 F43 -33(2) . . . . ?
F45 P3 F33 F43 -120(2) . . . . ?
F32 P3 F33 F43 110.9(18) . . . . ?
F41 P3 F33 F43 168(3) . . . . ?
F36 P3 F33 F43 19.2(18) . . . . ?
F42 P3 F33 F43 147(2) . . . . ?
F31 P3 F33 F43 -140(6) . . . . ?
F35 P3 F33 F43 -157.7(18) . . . . ?
F34 P3 F33 F43 -69.8(18) . . . . ?
F46 P3 F33 F43 65.9(19) . . . . ?
F44 P3 F33 F42 179.9(17) . . . . ?
F45 P3 F33 F42 92.5(13) . . . . ?
F32 P3 F33 F42 -36.3(12) . . . . ?
F41 P3 F33 F42 21(3) . . . . ?
F36 P3 F33 F42 -128.0(13) . . . . ?
F31 P3 F33 F42 72(7) . . . . ?
F35 P3 F33 F42 55.0(11) . . . . ?
F34 P3 F33 F42 142.9(12) . . . . ?
F46 P3 F33 F42 -81.4(13) . . . . ?
F43 P3 F33 F42 -147(2) . . . . ?
F45 P3 F34 F44 -174(2) . . . . ?
F32 P3 F34 F44 -75(14) . . . . ?
F41 P3 F34 F44 -81.8(18) . . . . ?
F36 P3 F34 F44 20.8(17) . . . . ?
F33 P3 F34 F44 118.1(17) . . . . ?
F42 P3 F34 F44 171(3) . . . . ?
F31 P3 F34 F44 -67.3(17) . . . . ?
F35 P3 F34 F44 -152.9(17) . . . . ?
F46 P3 F34 F44 21.4(19) . . . . ?
F43 P3 F34 F44 89.4(19) . . . . ?
F44 P3 F34 F45 174(2) . . . . ?
F32 P3 F34 F45 99(14) . . . . ?
F41 P3 F34 F45 92.0(13) . . . . ?
F36 P3 F34 F45 -165.5(11) . . . . ?
F33 P3 F34 F45 -68.2(10) . . . . ?
F42 P3 F34 F45 -15(3) . . . . ?
F31 P3 F34 F45 106.4(10) . . . . ?
F35 P3 F34 F45 20.8(10) . . . . ?
F46 P3 F34 F45 -164.9(10) . . . . ?
F43 P3 F34 F45 -96.8(14) . . . . ?
F44 P3 F34 K -33.5(15) . . . 4_566 ?
F45 P3 F34 K 152.8(13) . . . 4_566 ?
F32 P3 F34 K -108(14) . . . 4_566 ?
F41 P3 F34 K -115.2(11) . . . 4_566 ?
F36 P3 F34 K -12.7(6) . . . 4_566 ?
F33 P3 F34 K 84.6(6) . . . 4_566 ?
F42 P3 F34 K 138(2) . . . 4_566 ?
F31 P3 F34 K -100.8(6) . . . 4_566 ?
F35 P3 F34 K 173.6(6) . . . 4_566 ?
F46 P3 F34 K -12.1(10) . . . 4_566 ?
F43 P3 F34 K 56.0(12) . . . 4_566 ?
F44 P3 F35 F45 -46.8(19) . . . . ?
F32 P3 F35 F45 157.1(13) . . . . ?
F41 P3 F35 F45 -127.5(18) . . . . ?
F36 P3 F35 F45 -89(6) . . . . ?
F33 P3 F35 F45 65.8(13) . . . . ?
F42 P3 F35 F45 126(2) . . . . ?
F31 P3 F35 F45 -112.5(13) . . . . ?
F34 P3 F35 F45 -26.3(13) . . . . ?
F46 P3 F35 F45 159.6(12) . . . . ?
F43 P3 F35 F45 53.4(16) . . . . ?
F44 P3 F35 F42 -173(2) . . . . ?
F45 P3 F35 F42 -126(2) . . . . ?
F32 P3 F35 F42 31.1(16) . . . . ?
F41 P3 F35 F42 106.5(19) . . . . ?
F36 P3 F35 F42 145(6) . . . . ?
F33 P3 F35 F42 -60.1(15) . . . . ?
F31 P3 F35 F42 121.6(16) . . . . ?
F34 P3 F35 F42 -152.2(16) . . . . ?
F46 P3 F35 F42 33.6(17) . . . . ?
F43 P3 F35 F42 -72.6(16) . . . . ?
F44 P3 F36 F46 -163.7(18) . . . . ?
F45 P3 F36 F46 161.5(11) . . . . ?
F32 P3 F36 F46 -3.9(8) . . . . ?
F41 P3 F36 F46 -80.6(13) . . . . ?
F33 P3 F36 F46 87.5(9) . . . . ?
F42 P3 F36 F46 24.3(18) . . . . ?
F31 P3 F36 F46 -94.5(8) . . . . ?
F35 P3 F36 F46 -118(6) . . . . ?
F34 P3 F36 F46 179.4(8) . . . . ?
F43 P3 F36 F46 97.8(9) . . . . ?
F45 P3 F36 F44 -35(2) . . . . ?
F32 P3 F36 F44 159.7(15) . . . . ?
F41 P3 F36 F44 83.1(17) . . . . ?
F33 P3 F36 F44 -108.8(16) . . . . ?
F42 P3 F36 F44 -172(2) . . . . ?
F31 P3 F36 F44 69.2(15) . . . . ?
F35 P3 F36 F44 46(6) . . . . ?
F34 P3 F36 F44 -16.9(16) . . . . ?
F46 P3 F36 F44 163.7(18) . . . . ?
F43 P3 F36 F44 -98.5(16) . . . . ?
P1 F12 K F44 38(5) . . . 4_565 ?
P1 F12 K N13 -179.5(7) . . . 2_655 ?
P1 F12 K O11 81.2(7) . . . 4_565 ?
P1 F12 K F21 -77.2(7) . . . . ?
P1 F12 K F34 116.2(10) . . . 4_565 ?
P1 F12 K O11 109.5(7) . . . 2_655 ?
P1 F12 K N11 133.5(7) . . . 2_655 ?
P2 F21 K F44 -58.7(6) . . . 4_565 ?
P2 F21 K N13 -165.2(2) . . . 2_655 ?
P2 F21 K F12 112.2(2) . . . . ?
P2 F21 K O11 38.0(5) . . . 4_565 ?
P2 F21 K F34 -73.6(4) . . . 4_565 ?
P2 F21 K O11 119.0(2) . . . 2_655 ?
P2 F21 K N11 142.54(18) . . . 2_655 ?
Fe2 N21 Cl21 O21 179(100) . . . . ?
O21 N21 Cl21 Fe2 -179(100) . . . . ?
N21 O21 Cl21 Fe2 1(11) . . . . ?
N21 Fe2 Cl21 N21 180.0(4) 3_566 . . . ?
N23 Fe2 Cl21 N21 150(15) 3_566 . . . ?
N23 Fe2 Cl21 N21 -30(15) . . . . ?
N22 Fe2 Cl21 N21 64(15) 3_566 . . . ?
N22 Fe2 Cl21 N21 -116(15) . . . . ?
Cl21 Fe2 Cl21 N21 -35(91) 3_566 . . . ?
N21 Fe2 Cl21 O21 -1(22) . . . . ?
N21 Fe2 Cl21 O21 179(100) 3_566 . . . ?
N23 Fe2 Cl21 O21 149(11) 3_566 . . . ?
N23 Fe2 Cl21 O21 -31(11) . . . . ?
N22 Fe2 Cl21 O21 63(11) 3_566 . . . ?
N22 Fe2 Cl21 O21 -117(11) . . . . ?
Cl21 Fe2 Cl21 O21 -36(72) 3_566 . . . ?
F44 F31 F41 P3 -7(3) . . . . ?
F44 P3 F41 F31 7(4) . . . . ?
F45 P3 F41 F31 100(4) . . . . ?
F32 P3 F41 F31 -133(4) . . . . ?
F36 P3 F41 F31 -44(4) . . . . ?
F33 P3 F41 F31 167(2) . . . . ?
F42 P3 F41 F31 -174(3) . . . . ?
F35 P3 F41 F31 131(4) . . . . ?
F34 P3 F41 F31 47(4) . . . . ?
F46 P3 F41 F31 -90(4) . . . . ?
F43 P3 F41 F31 -54(10) . . . . ?
F46 F32 F42 F35 90(3) . . . . ?
P3 F32 F42 F35 44.3(15) . . . . ?
F46 F32 F42 P3 46(2) . . . . ?
F46 F32 F42 F33 -1(3) . . . . ?
P3 F32 F42 F33 -46.6(10) . . . . ?
F45 F35 F42 F32 -95(3) . . . . ?
P3 F35 F42 F32 -45.9(18) . . . . ?
F45 F35 F42 P3 -49.0(14) . . . . ?
F45 F35 F42 F33 5.1(14) . . . . ?
P3 F35 F42 F33 54.1(6) . . . . ?
F44 P3 F42 F32 -123(14) . . . . ?
F45 P3 F42 F32 164(2) . . . . ?
F41 P3 F42 F32 66(2) . . . . ?
F36 P3 F42 F32 -43(3) . . . . ?
F33 P3 F42 F32 -122(2) . . . . ?
F31 P3 F42 F32 64(2) . . . . ?
F35 P3 F42 F32 132(3) . . . . ?
F34 P3 F42 F32 175.5(9) . . . . ?
F46 P3 F42 F32 -25.2(17) . . . . ?
F43 P3 F42 F32 -106.0(17) . . . . ?
F44 P3 F42 F35 105(14) . . . . ?
F45 P3 F42 F35 31.4(10) . . . . ?
F32 P3 F42 F35 -132(3) . . . . ?
F41 P3 F42 F35 -65.9(13) . . . . ?
F36 P3 F42 F35 -174.9(7) . . . . ?
F33 P3 F42 F35 105.9(10) . . . . ?
F31 P3 F42 F35 -68.1(10) . . . . ?
F34 P3 F42 F35 43(3) . . . . ?
F46 P3 F42 F35 -157.4(12) . . . . ?
F43 P3 F42 F35 121.8(13) . . . . ?
F44 P3 F42 F33 -1(15) . . . . ?
F45 P3 F42 F33 -74.5(9) . . . . ?
F32 P3 F42 F33 122(2) . . . . ?
F41 P3 F42 F33 -171.8(11) . . . . ?
F36 P3 F42 F33 79.2(12) . . . . ?
F31 P3 F42 F33 -174.1(6) . . . . ?
F35 P3 F42 F33 -105.9(10) . . . . ?
F34 P3 F42 F33 -63(2) . . . . ?
F46 P3 F42 F33 96.7(9) . . . . ?
F43 P3 F42 F33 15.9(11) . . . . ?
F43 F33 F42 F32 7(4) . . . . ?
P3 F33 F42 F32 51.8(15) . . . . ?
F43 F33 F42 F35 -103(3) . . . . ?
P3 F33 F42 F35 -58.3(9) . . . . ?
F43 F33 F42 P3 -45(3) . . . . ?
F42 F33 F43 P3 37(2) . . . . ?
F44 P3 F43 F33 149(2) . . . . ?
F45 P3 F43 F33 56(2) . . . . ?
F32 P3 F43 F33 -72.3(19) . . . . ?
F41 P3 F43 F33 -149(7) . . . . ?
F36 P3 F43 F33 -159(2) . . . . ?
F42 P3 F43 F33 -29(2) . . . . ?
F31 P3 F43 F33 171.7(13) . . . . ?
F35 P3 F43 F33 25(2) . . . . ?
F34 P3 F43 F33 108.6(18) . . . . ?
F46 P3 F43 F33 -112.7(19) . . . . ?
F45 F34 F44 F36 -45(4) . . . . ?
P3 F34 F44 F36 -39(3) . . . . ?
K F34 F44 F36 107(4) 4_566 . . . ?
F45 F34 F44 P3 -6(2) . . . . ?
K F34 F44 P3 145.3(12) 4_566 . . . ?
F45 F34 F44 F31 49(2) . . . . ?
P3 F34 F44 F31 55.1(6) . . . . ?
K F34 F44 F31 -159.5(13) 4_566 . . . ?
F45 F34 F44 K -151.6(12) . . . 4_566 ?
P3 F34 F44 K -145.3(12) . . . 4_566 ?
F46 F36 F44 F34 61(4) . . . . ?
P3 F36 F44 F34 41(3) . . . . ?
F46 F36 F44 P3 19(2) . . . . ?
F46 F36 F44 F31 -37(2) . . . . ?
P3 F36 F44 F31 -55.9(5) . . . . ?
F46 F36 F44 K 168.8(13) . . . 4_566 ?
P3 F36 F44 K 149.4(14) . . . 4_566 ?
F45 P3 F44 F34 5.0(16) . . . . ?
F32 P3 F44 F34 175.0(9) . . . . ?
F41 P3 F44 F34 102.7(17) . . . . ?
F36 P3 F44 F34 -153(2) . . . . ?
F33 P3 F44 F34 -69.1(16) . . . . ?
F42 P3 F44 F34 -68(14) . . . . ?
F31 P3 F44 F34 105.2(16) . . . . ?
F35 P3 F44 F34 33(2) . . . . ?
F46 P3 F44 F34 -165.1(14) . . . . ?
F43 P3 F44 F34 -85.1(16) . . . . ?
F45 P3 F44 F36 158.2(14) . . . . ?
F32 P3 F44 F36 -32(2) . . . . ?
F41 P3 F44 F36 -104.1(14) . . . . ?
F33 P3 F44 F36 84.1(14) . . . . ?
F42 P3 F44 F36 85(15) . . . . ?
F31 P3 F44 F36 -101.6(14) . . . . ?
F35 P3 F44 F36 -173.9(7) . . . . ?
F34 P3 F44 F36 153(2) . . . . ?
F46 P3 F44 F36 -11.9(13) . . . . ?
F43 P3 F44 F36 68.1(12) . . . . ?
F45 P3 F44 F31 -100.2(8) . . . . ?
F32 P3 F44 F31 69.8(14) . . . . ?
F41 P3 F44 F31 -2.5(13) . . . . ?
F36 P3 F44 F31 101.6(14) . . . . ?
F33 P3 F44 F31 -174.3(6) . . . . ?
F42 P3 F44 F31 -174(14) . . . . ?
F35 P3 F44 F31 -72.3(12) . . . . ?
F34 P3 F44 F31 -105.2(16) . . . . ?
F46 P3 F44 F31 89.8(7) . . . . ?
F43 P3 F44 F31 169.7(10) . . . . ?
F45 P3 F44 K 94(4) . . . 4_566 ?
F32 P3 F44 K -96(4) . . . 4_566 ?
F41 P3 F44 K -168(4) . . . 4_566 ?
F36 P3 F44 K -64(3) . . . 4_566 ?
F33 P3 F44 K 20(4) . . . 4_566 ?
F42 P3 F44 K 20(17) . . . 4_566 ?
F31 P3 F44 K -166(4) . . . 4_566 ?
F35 P3 F44 K 122(3) . . . 4_566 ?
F34 P3 F44 K 89(4) . . . 4_566 ?
F46 P3 F44 K -76(4) . . . 4_566 ?
F43 P3 F44 K 4(4) . . . 4_566 ?
F41 F31 F44 F34 -64(5) . . . . ?
P3 F31 F44 F34 -72.2(12) . . . . ?
F41 F31 F44 F36 74(5) . . . . ?
P3 F31 F44 F36 65.6(8) . . . . ?
F41 F31 F44 P3 8(4) . . . . ?
F41 F31 F44 K 170(5) . . . 4_566 ?
P3 F31 F44 K 162(5) . . . 4_566 ?
F42 F35 F45 F34 88(2) . . . . ?
P3 F35 F45 F34 42.0(18) . . . . ?
F42 F35 F45 P3 45.9(11) . . . . ?
F44 F34 F45 F35 -38(3) . . . . ?
P3 F34 F45 F35 -45(2) . . . . ?
K F34 F45 F35 -127(3) 4_566 . . . ?
F44 F34 F45 P3 6(2) . . . . ?
K F34 F45 P3 -83(2) 4_566 . . . ?
F44 P3 F45 F35 142.3(15) . . . . ?
F32 P3 F45 F35 -29.4(16) . . . . ?
F41 P3 F45 F35 49.5(16) . . . . ?
F36 P3 F45 F35 169.0(9) . . . . ?
F33 P3 F45 F35 -108.4(13) . . . . ?
F42 P3 F45 F35 -43.8(18) . . . . ?
F31 P3 F45 F35 69.6(12) . . . . ?
F34 P3 F45 F35 146.3(16) . . . . ?
F46 P3 F45 F35 -83(5) . . . . ?
F43 P3 F45 F35 -134.4(15) . . . . ?
F44 P3 F45 F34 -4.0(13) . . . . ?
F32 P3 F45 F34 -175.8(7) . . . . ?
F41 P3 F45 F34 -96.9(13) . . . . ?
F36 P3 F45 F34 22.7(15) . . . . ?
F33 P3 F45 F34 105.2(11) . . . . ?
F42 P3 F45 F34 169.9(18) . . . . ?
F31 P3 F45 F34 -76.8(9) . . . . ?
F35 P3 F45 F34 -146.3(16) . . . . ?
F46 P3 F45 F34 131(4) . . . . ?
F43 P3 F45 F34 79.3(12) . . . . ?
F42 F32 F46 F36 -52(3) . . . . ?
P3 F32 F46 F36 -6.2(13) . . . . ?
F42 F32 F46 P3 -45(2) . . . . ?
F44 F36 F46 F32 -12(3) . . . . ?
P3 F36 F46 F32 6.2(13) . . . . ?
F44 F36 F46 P3 -17.8(19) . . . . ?
F44 P3 F46 F32 -161.5(12) . . . . ?
F45 P3 F46 F32 64(5) . . . . ?
F41 P3 F46 F32 -68.9(13) . . . . ?
F36 P3 F46 F32 -174.4(12) . . . . ?
F33 P3 F46 F32 88.5(9) . . . . ?
F42 P3 F46 F32 24.8(16) . . . . ?
F31 P3 F46 F32 -88.9(8) . . . . ?
F35 P3 F46 F32 -3.5(11) . . . . ?
F34 P3 F46 F32 -175.2(8) . . . . ?
F43 P3 F46 F32 116.4(13) . . . . ?
F44 P3 F46 F36 12.9(13) . . . . ?
F45 P3 F46 F36 -122(5) . . . . ?
F32 P3 F46 F36 174.4(12) . . . . ?
F41 P3 F46 F36 105.6(13) . . . . ?
F33 P3 F46 F36 -97.0(8) . . . . ?
F42 P3 F46 F36 -160.8(16) . . . . ?
F31 P3 F46 F36 85.5(8) . . . . ?
F35 P3 F46 F36 170.9(8) . . . . ?
F34 P3 F46 F36 -0.8(11) . . . . ?
F43 P3 F46 F36 -69.2(12) . . . . ?
